data_7154531
loop_
_publ_author_name
'Li, Xiao-Jun'
'Li, Meng'
'Lu, Hai-Yan'
'Chen, Chuan-Feng'

_publ_section_title
;
 A dinaphtho[8,1,2-cde:2',1',8'-uva]pentacene derivative and analogues:
 synthesis, structures, photophysical and electrochemical properties.
;
_journal_issue 28
_journal_name_full 'Organic &amp; biomolecular chemistry'
_journal_page_first 7628
_journal_page_last 7632
_journal_paper_doi 10.1039/c5ob01008j
_journal_volume 13
_journal_year 2015
_chemical_formula_moiety 'C46 H42 Br2 O2 Si2'
_chemical_formula_sum 'C46 H42 Br2 O2 Si2'
_chemical_formula_weight 842.79
_chemical_name_systematic
;
 ?
;
_space_group_crystal_system triclinic
_space_group_IT_number 2
_space_group_name_Hall '-P 1'
_space_group_name_H-M_alt 'P -1'
_symmetry_space_group_name_Hall '-P 1'
_symmetry_space_group_name_H-M 'P -1'
_atom_sites_solution_hydrogens geom
_audit_creation_date 2014-12-03
_audit_creation_method
;
Olex2 1.2
(compiled 2013.12.10 svn.r2850 for OlexSys, GUI svn.r4736)
;
_audit_update_record
;
2015-04-07 deposited with the CCDC.
2015-06-12 downloaded from the CCDC.
;
_cell_angle_alpha 72.399(15)
_cell_angle_beta 76.618(15)
_cell_angle_gamma 71.646(12)
_cell_formula_units_Z 4
_cell_length_a 11.917(3)
_cell_length_b 15.959(4)
_cell_length_c 25.657(5)
_cell_measurement_reflns_used 11310
_cell_measurement_temperature 173.1500
_cell_measurement_theta_max 27.4835
_cell_measurement_theta_min 1.6846
_cell_volume 4364.2(18)
_computing_cell_refinement 'CrystalClear (Rigaku Inc., 2007)'
_computing_data_collection 'CrystalClear (Rigaku Inc., 2007)'
_computing_data_reduction 'CrystalClear (Rigaku Inc., 2007)'
_computing_molecular_graphics 'Olex2 (Dolomanov et al., 2009)'
_computing_publication_material 'Olex2 (Dolomanov et al., 2009)'
_computing_structure_refinement 'SHELXL (Sheldrick, 2013)'
_computing_structure_solution
;
'SHELXS (Sheldrick, 2013)'
;
_diffrn_ambient_temperature 173.1500
_diffrn_detector_area_resol_mean 28.5714
_diffrn_measured_fraction_theta_full 0.998
_diffrn_measured_fraction_theta_max 0.993
_diffrn_measurement_device
;
Saturn724+ (2x2 bin mode)
;
_diffrn_measurement_device_details
;
AFC10: Fixed Chi 2 circle
;
_diffrn_measurement_device_type 'MM007-HF CCD(Saturn 724+)'
_diffrn_measurement_method '\w scans at fixed \c = 45\%'
_diffrn_orient_matrix_type d*Trek
_diffrn_orient_matrix_UB_11 0.0255
_diffrn_orient_matrix_UB_12 0.0809
_diffrn_orient_matrix_UB_13 0.0284
_diffrn_orient_matrix_UB_21 -0.0649
_diffrn_orient_matrix_UB_22 -0.0064
_diffrn_orient_matrix_UB_23 0.0197
_diffrn_orient_matrix_UB_31 0.0213
_diffrn_orient_matrix_UB_32 -0.0231
_diffrn_orient_matrix_UB_33 0.0270
_diffrn_radiation_detector CCD
_diffrn_radiation_monochromator Confocal
_diffrn_radiation_type MoK\a
_diffrn_radiation_wavelength 0.71073
_diffrn_reflns_av_R_equivalents 0.0768
_diffrn_reflns_av_unetI/netI 0.0803
_diffrn_reflns_laue_measured_fraction_full 0.998
_diffrn_reflns_laue_measured_fraction_max 0.993
_diffrn_reflns_limit_h_max 15
_diffrn_reflns_limit_h_min -15
_diffrn_reflns_limit_k_max 15
_diffrn_reflns_limit_k_min -20
_diffrn_reflns_limit_l_max 33
_diffrn_reflns_limit_l_min -33
_diffrn_reflns_number 50951
_diffrn_reflns_point_group_measured_fraction_full 0.998
_diffrn_reflns_point_group_measured_fraction_max 0.993
_diffrn_reflns_theta_full 26.000
_diffrn_reflns_theta_max 27.483
_diffrn_reflns_theta_min 1.433
_diffrn_source 'Rotating Anode'
_diffrn_source_current 24.0000
_diffrn_source_power 1.2000
_diffrn_source_voltage 50.0000
_exptl_absorpt_coefficient_mu 1.947
_exptl_absorpt_correction_T_max 1.0000
_exptl_absorpt_correction_T_min 0.5226
_exptl_absorpt_correction_type multi-scan
_exptl_absorpt_process_details 'CrystalClear (Rigaku Inc., 2007)'
_exptl_crystal_colour black
_exptl_crystal_colour_primary black
_exptl_crystal_density_diffrn 1.283
_exptl_crystal_description plate
_exptl_crystal_F_000 1728
_exptl_crystal_size_max 0.41
_exptl_crystal_size_mid 0.36
_exptl_crystal_size_min 0.05
_refine_diff_density_max 1.100
_refine_diff_density_min -0.648
_refine_diff_density_rms 0.095
_refine_ls_extinction_method none
_refine_ls_goodness_of_fit_ref 1.087
_refine_ls_hydrogen_treatment constr
_refine_ls_matrix_type full
_refine_ls_number_parameters 953
_refine_ls_number_reflns 19925
_refine_ls_number_restraints 0
_refine_ls_restrained_S_all 1.087
_refine_ls_R_factor_all 0.0906
_refine_ls_R_factor_gt 0.0741
_refine_ls_shift/su_max 0.001
_refine_ls_shift/su_mean 0.000
_refine_ls_structure_factor_coef Fsqd
_refine_ls_weighting_details 'w=1/[\s^2^(Fo^2^)+(0.0731P)^2^+4.8278P] where P=(Fo^2^+2Fc^2^)/3'
_refine_ls_weighting_scheme calc
_refine_ls_wR_factor_gt 0.1773
_refine_ls_wR_factor_ref 0.1898
_reflns_Friedel_coverage 0.000
_reflns_number_gt 15778
_reflns_number_total 19925
_reflns_threshold_expression 'I > 2\s(I)'
_cod_data_source_file c5ob01008j2.cif
_cod_data_source_block mx3431_sq
_cod_depositor_comments 'Adding full bibliography for 7154531--7154532.cif.'
_cod_original_cell_volume 4364.2(17)
_cod_database_code 7154531
_shelxl_version_number 2013-4
_shelx_space_group_comment
;
The symmetry employed for this shelxl refinement is uniquely defined
by the following loop, which should always be used as a source of
symmetry information in preference to the above space-group names.
They are only intended as comments.
;
_diffrn_number_total 19928
_olex2_refinement_description
;
1. Fixed Uiso
 At 1.2 times of:
  All C(H) groups, All C(H,H) groups
 At 1.5 times of:
  All C(H,H,H) groups
2.a Secondary CH2 refined with riding coordinates:
 C26(H26A,H26B), C27(H27A,H27B), C43(H43A,H43B), C44(H44A,H44B), C26A(H26C,
 H26D), C27A(H27C,H27D), C43A(H43C,H43D), C44A(H44C,H44D)
2.b Aromatic/amide H refined with riding coordinates:
 C2(H2), C3(H3), C4(H4), C5(H5), C7(H7), C10(H10), C29(H29), C30(H30),
 C40(H40), C41(H41), C2A(H2A), C3A(H3A), C4A(H4A), C5A(H5A), C7A(H7A),
 C10A(H10A), C29A(H29A), C30A(H30A), C40A(H40A), C41A(H41A)
2.c Idealised Me refined as rotating group:
 C17(H17A,H17B,H17C), C18(H18A,H18B,H18C), C19(H19A,H19B,H19C), C22(H22A,H22B,
 H22C), C23(H23A,H23B,H23C), C24(H24A,H24B,H24C), C35(H35A,H35B,H35C), C46(H46A,
 H46B,H46C), C17A(H17D,H17E,H17F), C18A(H18D,H18E,H18F), C19A(H19D,H19E,H19F),
 C22A(H22D,H22E,H22F), C23A(H23D,H23E,H23F), C24A(H24D,H24E,H24F), C35A(H35D,
 H35E,H35F), C46A(H46D,H46E,H46F)
;

loop_
_space_group_symop_operation_xyz
'x, y, z'
'-x, -y, -z'

loop_
_atom_site_label
_atom_site_type_symbol
_atom_site_fract_x
_atom_site_fract_y
_atom_site_fract_z
_atom_site_U_iso_or_equiv
_atom_site_adp_type
_atom_site_occupancy
_atom_site_site_symmetry_order
_atom_site_calc_flag
_atom_site_refinement_flags_posn
Br1 Br 0.85159(3) 0.54199(3) 0.41600(2) 0.04116(12) Uani 1 1 d .
Br2 Br 0.51421(3) 0.82162(3) 0.43749(2) 0.04267(12) Uani 1 1 d .
Si1 Si 0.99833(13) 0.77271(11) 0.67907(6) 0.0566(4) Uani 1 1 d .
Si2 Si 1.1834(2) 0.94878(14) 0.20290(8) 0.0789(5) Uani 1 1 d .
O1 O 0.3863(3) 0.6841(2) 0.49362(14) 0.0505(8) Uani 1 1 d .
O2 O 0.6986(3) 0.5325(2) 0.34576(15) 0.0512(8) Uani 1 1 d .
C1 C 1.2431(4) 0.9856(3) 0.4211(3) 0.0613(15) Uani 1 1 d .
C2 C 1.3285(5) 1.0378(4) 0.3967(4) 0.087(2) Uani 1 1 d .
H2 H 1.3499 1.0526 0.3585 0.104 Uiso 1 1 calc R
C3 C 1.3792(6) 1.0664(5) 0.4284(4) 0.098(3) Uani 1 1 d .
H3 H 1.4353 1.0996 0.4116 0.118 Uiso 1 1 calc R
C4 C 1.3479(5) 1.0463(5) 0.4863(4) 0.089(2) Uani 1 1 d .
H4 H 1.3825 1.0670 0.5073 0.107 Uiso 1 1 calc R
C5 C 1.2667(5) 0.9964(4) 0.5121(4) 0.083(2) Uani 1 1 d .
H5 H 1.2465 0.9831 0.5504 0.100 Uiso 1 1 calc R
C6 C 1.2127(4) 0.9644(4) 0.4796(3) 0.0620(16) Uani 1 1 d .
C7 C 1.1867(4) 0.9589(3) 0.3904(3) 0.0594(14) Uani 1 1 d .
H7 H 1.2052 0.9747 0.3521 0.071 Uiso 1 1 calc R
C8 C 1.1016(4) 0.9083(3) 0.4149(2) 0.0471(11) Uani 1 1 d .
C9 C 1.0759(4) 0.8821(3) 0.4740(2) 0.0472(11) Uani 1 1 d .
C10 C 1.1313(4) 0.9121(4) 0.5049(3) 0.0573(14) Uani 1 1 d .
H10 H 1.1133 0.8969 0.5433 0.069 Uiso 1 1 calc R
C11 C 1.0354(4) 0.8874(3) 0.3824(2) 0.0455(10) Uani 1 1 d .
C12 C 0.9488(4) 0.8382(3) 0.40923(19) 0.0400(9) Uani 1 1 d .
C13 C 0.9390(3) 0.7970(3) 0.46783(18) 0.0378(9) Uani 1 1 d .
C14 C 0.9976(4) 0.8232(3) 0.5001(2) 0.0430(10) Uani 1 1 d .
C15 C 1.0733(4) 0.9105(3) 0.3240(2) 0.0519(12) Uani 1 1 d .
C16 C 1.1169(4) 0.9290(4) 0.2759(2) 0.0573(13) Uani 1 1 d .
C17 C 1.3470(8) 0.9268(10) 0.2006(4) 0.176(6) Uani 1 1 d .
H17A H 1.3614 0.9688 0.2166 0.264 Uiso 1 1 calc GR
H17B H 1.3856 0.9347 0.1628 0.264 Uiso 1 1 calc GR
H17C H 1.3785 0.8656 0.2210 0.264 Uiso 1 1 calc GR
C18 C 1.1164(13) 1.0682(6) 0.1664(3) 0.171(6) Uani 1 1 d .
H18A H 1.0313 1.0833 0.1776 0.257 Uiso 1 1 calc GR
H18B H 1.1339 1.0744 0.1272 0.257 Uiso 1 1 calc GR
H18C H 1.1493 1.1087 0.1756 0.257 Uiso 1 1 calc GR
C19 C 1.1507(8) 0.8707(5) 0.1726(3) 0.100(2) Uani 1 1 d .
H19A H 1.1747 0.8095 0.1948 0.149 Uiso 1 1 calc GR
H19B H 1.1938 0.8745 0.1358 0.149 Uiso 1 1 calc GR
H19C H 1.0664 0.8871 0.1715 0.149 Uiso 1 1 calc GR
C20 C 0.9813(4) 0.7997(4) 0.5589(2) 0.0507(12) Uani 1 1 d .
C21 C 0.9780(4) 0.7897(4) 0.6083(2) 0.0570(13) Uani 1 1 d .
C22 C 1.0989(6) 0.8419(5) 0.6765(3) 0.0825(19) Uani 1 1 d .
H22A H 1.1739 0.8219 0.6542 0.124 Uiso 1 1 calc GR
H22B H 1.1121 0.8348 0.7133 0.124 Uiso 1 1 calc GR
H22C H 1.0629 0.9049 0.6607 0.124 Uiso 1 1 calc GR
C23 C 1.0687(5) 0.6505(4) 0.7048(3) 0.0763(17) Uani 1 1 d .
H23A H 1.0113 0.6165 0.7108 0.114 Uiso 1 1 calc GR
H23B H 1.0965 0.6407 0.7389 0.114 Uiso 1 1 calc GR
H23C H 1.1351 0.6306 0.6780 0.114 Uiso 1 1 calc GR
C24 C 0.8529(6) 0.8109(4) 0.7214(2) 0.0710(16) Uani 1 1 d .
H24A H 0.8228 0.8758 0.7089 0.107 Uiso 1 1 calc GR
H24B H 0.8634 0.7953 0.7595 0.107 Uiso 1 1 calc GR
H24C H 0.7972 0.7815 0.7178 0.107 Uiso 1 1 calc GR
C25 C 0.8724(3) 0.8242(3) 0.37799(18) 0.0381(9) Uani 1 1 d .
C26 C 0.8541(4) 0.8811(3) 0.31930(19) 0.0462(10) Uani 1 1 d .
H26A H 0.8674 0.9403 0.3137 0.055 Uiso 1 1 calc R
H26B H 0.9110 0.8508 0.2926 0.055 Uiso 1 1 calc R
C27 C 0.7274(4) 0.8927(3) 0.3110(2) 0.0485(11) Uani 1 1 d .
H27A H 0.6705 0.9243 0.3371 0.058 Uiso 1 1 calc R
H27B H 0.7150 0.9288 0.2739 0.058 Uiso 1 1 calc R
C28 C 0.7084(4) 0.8009(3) 0.31972(19) 0.0423(10) Uani 1 1 d .
C29 C 0.6565(4) 0.7792(3) 0.28490(19) 0.0457(10) Uani 1 1 d .
H29 H 0.6266 0.8244 0.2550 0.055 Uiso 1 1 calc R
C30 C 0.6473(4) 0.6915(3) 0.2931(2) 0.0479(11) Uani 1 1 d .
H30 H 0.6069 0.6792 0.2705 0.057 Uiso 1 1 calc R
C31 C 0.6988(4) 0.6222(3) 0.33526(19) 0.0421(10) Uani 1 1 d .
C32 C 0.7553(3) 0.6431(3) 0.36969(18) 0.0386(9) Uani 1 1 d .
C33 C 0.7538(3) 0.7334(3) 0.36498(17) 0.0358(8) Uani 1 1 d .
C34 C 0.8045(3) 0.7621(3) 0.40235(17) 0.0356(8) Uani 1 1 d .
C35 C 0.6405(5) 0.5102(4) 0.3114(2) 0.0616(14) Uani 1 1 d .
H35A H 0.6820 0.5210 0.2742 0.092 Uiso 1 1 calc GR
H35B H 0.5595 0.5473 0.3121 0.092 Uiso 1 1 calc GR
H35C H 0.6407 0.4471 0.3247 0.092 Uiso 1 1 calc GR
C36 C 0.7912(3) 0.7247(3) 0.46193(18) 0.0371(9) Uani 1 1 d .
C37 C 0.6982(3) 0.6755(3) 0.49196(17) 0.0359(8) Uani 1 1 d .
C38 C 0.5795(3) 0.7035(3) 0.48099(17) 0.0378(9) Uani 1 1 d .
C39 C 0.4992(4) 0.6504(3) 0.50799(18) 0.0424(10) Uani 1 1 d .
C40 C 0.5347(4) 0.5708(3) 0.5485(2) 0.0490(11) Uani 1 1 d .
H40 H 0.4840 0.5331 0.5649 0.059 Uiso 1 1 calc R
C41 C 0.6469(4) 0.5485(3) 0.56403(19) 0.0479(11) Uani 1 1 d .
H41 H 0.6684 0.4982 0.5931 0.057 Uiso 1 1 calc R
C42 C 0.7273(4) 0.6005(3) 0.53658(18) 0.0409(9) Uani 1 1 d .
C43 C 0.8461(4) 0.5833(3) 0.55376(19) 0.0455(10) Uani 1 1 d .
H43A H 0.9090 0.5513 0.5296 0.055 Uiso 1 1 calc R
H43B H 0.8470 0.5454 0.5913 0.055 Uiso 1 1 calc R
C44 C 0.8681(4) 0.6729(3) 0.55059(19) 0.0481(11) Uani 1 1 d .
H44A H 0.9457 0.6617 0.5610 0.058 Uiso 1 1 calc R
H44B H 0.8078 0.7028 0.5765 0.058 Uiso 1 1 calc R
C45 C 0.8641(3) 0.7347(3) 0.49270(18) 0.0377(9) Uani 1 1 d .
C46 C 0.3012(4) 0.6329(4) 0.5223(2) 0.0609(14) Uani 1 1 d .
H46A H 0.2274 0.6612 0.5075 0.091 Uiso 1 1 calc GR
H46B H 0.2873 0.6311 0.5609 0.091 Uiso 1 1 calc GR
H46C H 0.3318 0.5719 0.5176 0.091 Uiso 1 1 calc GR
Br1A Br 0.23296(4) 0.40280(3) 0.29335(2) 0.05165(13) Uani 1 1 d .
Br2A Br 0.44608(4) 0.64725(4) 0.20326(2) 0.04802(13) Uani 1 1 d .
Si1A Si -0.18497(15) 0.93294(12) 0.06683(7) 0.0685(4) Uani 1 1 d .
Si2A Si 0.4800(2) 0.24874(13) -0.00574(10) 0.0948(7) Uani 1 1 d .
O1A O 0.3765(3) 0.6823(3) 0.31333(14) 0.0537(8) Uani 1 1 d .
O2A O 0.4447(3) 0.3102(2) 0.34667(14) 0.0563(9) Uani 1 1 d .
C1A C 0.0665(5) 0.5599(4) -0.0736(2) 0.0541(12) Uani 1 1 d .
C2A C 0.0587(6) 0.5245(4) -0.1180(2) 0.0667(15) Uani 1 1 d .
H2A H 0.1152 0.4724 -0.1255 0.080 Uiso 1 1 calc R
C3A C -0.0309(7) 0.5672(5) -0.1485(3) 0.0798(19) Uani 1 1 d .
H3A H -0.0363 0.5433 -0.1764 0.096 Uiso 1 1 calc R
C4A C -0.1160(7) 0.6469(5) -0.1390(3) 0.082(2) Uani 1 1 d .
H4A H -0.1770 0.6743 -0.1606 0.099 Uiso 1 1 calc R
C5A C -0.1115(5) 0.6848(4) -0.0989(2) 0.0680(15) Uani 1 1 d .
H5A H -0.1683 0.7381 -0.0936 0.082 Uiso 1 1 calc R
C6A C -0.0189(5) 0.6425(4) -0.0649(2) 0.0565(13) Uani 1 1 d .
C7A C 0.1526(5) 0.5169(4) -0.0401(2) 0.0540(12) Uani 1 1 d .
H7A H 0.2080 0.4635 -0.0462 0.065 Uiso 1 1 calc R
C8A C 0.1604(4) 0.5507(3) 0.00357(18) 0.0447(10) Uani 1 1 d .
C9A C 0.0733(4) 0.6317(3) 0.01354(19) 0.0471(10) Uani 1 1 d .
C10A C -0.0122(4) 0.6769(4) -0.0221(2) 0.0535(12) Uani 1 1 d .
H10A H -0.0662 0.7314 -0.0170 0.064 Uiso 1 1 calc R
C11A C 0.2540(4) 0.5074(3) 0.03682(19) 0.0457(10) Uani 1 1 d .
C12A C 0.2540(4) 0.5384(3) 0.08298(18) 0.0428(10) Uani 1 1 d .
C13A C 0.1510(4) 0.6083(3) 0.09957(19) 0.0424(10) Uani 1 1 d .
C14A C 0.0717(4) 0.6601(3) 0.0613(2) 0.0455(10) Uani 1 1 d .
C15A C 0.3370(4) 0.4256(4) 0.0251(2) 0.0516(11) Uani 1 1 d .
C16A C 0.3957(5) 0.3556(4) 0.0128(2) 0.0596(13) Uani 1 1 d .
C17A C 0.4037(10) 0.2436(7) -0.0628(4) 0.146(4) Uani 1 1 d .
H17D H 0.3203 0.2486 -0.0494 0.219 Uiso 1 1 calc GR
H17E H 0.4404 0.1867 -0.0729 0.219 Uiso 1 1 calc GR
H17F H 0.4124 0.2930 -0.0946 0.219 Uiso 1 1 calc GR
C18A C 0.4614(8) 0.1544(5) 0.0546(4) 0.118(3) Uani 1 1 d .
H18D H 0.4971 0.1572 0.0838 0.177 Uiso 1 1 calc GR
H18E H 0.4996 0.0975 0.0447 0.177 Uiso 1 1 calc GR
H18F H 0.3777 0.1591 0.0670 0.177 Uiso 1 1 calc GR
C19A C 0.6319(7) 0.2524(5) -0.0349(4) 0.130(4) Uani 1 1 d .
H19D H 0.6317 0.3088 -0.0624 0.196 Uiso 1 1 calc GR
H19E H 0.6707 0.2023 -0.0516 0.196 Uiso 1 1 calc GR
H19F H 0.6742 0.2483 -0.0062 0.196 Uiso 1 1 calc GR
C20A C -0.0107(4) 0.7459(4) 0.0669(2) 0.0526(12) Uani 1 1 d .
C21A C -0.0762(5) 0.8211(4) 0.0658(2) 0.0615(14) Uani 1 1 d .
C22A C -0.2511(7) 0.9703(5) 0.0025(3) 0.092(2) Uani 1 1 d .
H22D H -0.1893 0.9761 -0.0289 0.137 Uiso 1 1 calc GR
H22E H -0.3091 1.0282 0.0013 0.137 Uiso 1 1 calc GR
H22F H -0.2893 0.9261 0.0016 0.137 Uiso 1 1 calc GR
C23A C -0.1104(9) 1.0166(6) 0.0690(4) 0.126(3) Uani 1 1 d .
H23D H -0.0778 0.9974 0.1029 0.189 Uiso 1 1 calc GR
H23E H -0.1674 1.0751 0.0669 0.189 Uiso 1 1 calc GR
H23F H -0.0470 1.0211 0.0382 0.189 Uiso 1 1 calc GR
C24A C -0.2963(7) 0.9171(6) 0.1287(3) 0.114(3) Uani 1 1 d .
H24D H -0.3346 0.8728 0.1280 0.171 Uiso 1 1 calc GR
H24E H -0.3551 0.9740 0.1297 0.171 Uiso 1 1 calc GR
H24F H -0.2578 0.8960 0.1610 0.171 Uiso 1 1 calc GR
C25A C 0.3481(4) 0.4986(3) 0.11663(18) 0.0439(10) Uani 1 1 d .
C26A C 0.4728(4) 0.4489(4) 0.0945(2) 0.0525(12) Uani 1 1 d .
H26C H 0.4875 0.4702 0.0545 0.063 Uiso 1 1 calc R
H26D H 0.4799 0.3840 0.1038 0.063 Uiso 1 1 calc R
C27A C 0.5640(4) 0.4665(4) 0.1199(2) 0.0551(13) Uani 1 1 d .
H27C H 0.6442 0.4354 0.1057 0.066 Uiso 1 1 calc R
H27D H 0.5578 0.5313 0.1100 0.066 Uiso 1 1 calc R
C28A C 0.5411(4) 0.4327(3) 0.18102(19) 0.0465(10) Uani 1 1 d .
C29A C 0.6291(4) 0.3784(3) 0.2129(2) 0.0494(11) Uani 1 1 d .
H29A H 0.7089 0.3682 0.1966 0.059 Uiso 1 1 calc R
C30A C 0.6009(4) 0.3391(3) 0.2685(2) 0.0514(11) Uani 1 1 d .
H30A H 0.6614 0.3048 0.2896 0.062 Uiso 1 1 calc R
C31A C 0.4824(4) 0.3510(3) 0.2927(2) 0.0477(11) Uani 1 1 d .
C32A C 0.3922(4) 0.4062(3) 0.26070(19) 0.0432(10) Uani 1 1 d .
C33A C 0.4198(4) 0.4522(3) 0.20571(19) 0.0421(10) Uani 1 1 d .
C34A C 0.3307(4) 0.5128(3) 0.16903(18) 0.0400(9) Uani 1 1 d .
C35A C 0.5341(5) 0.2547(4) 0.3800(2) 0.0598(13) Uani 1 1 d .
H35D H 0.5817 0.2048 0.3643 0.090 Uiso 1 1 calc GR
H35E H 0.4967 0.2314 0.4167 0.090 Uiso 1 1 calc GR
H35F H 0.5843 0.2904 0.3815 0.090 Uiso 1 1 calc GR
C36A C 0.2272(4) 0.5814(3) 0.18571(18) 0.0399(9) Uani 1 1 d .
C37A C 0.2131(3) 0.6138(3) 0.23613(18) 0.0393(9) Uani 1 1 d .
C38A C 0.3019(3) 0.6359(3) 0.25253(19) 0.0402(9) Uani 1 1 d .
C39A C 0.2827(4) 0.6630(3) 0.30172(19) 0.0435(10) Uani 1 1 d .
C40A C 0.1714(4) 0.6698(3) 0.3343(2) 0.0463(10) Uani 1 1 d .
H40A H 0.1587 0.6837 0.3683 0.056 Uiso 1 1 calc R
C41A C 0.0792(4) 0.6558(3) 0.31652(19) 0.0455(10) Uani 1 1 d .
H41A H 0.0038 0.6634 0.3378 0.055 Uiso 1 1 calc R
C42A C 0.0979(4) 0.6305(3) 0.26737(19) 0.0427(10) Uani 1 1 d .
C43A C -0.0017(4) 0.6245(4) 0.2431(2) 0.0488(11) Uani 1 1 d .
H43C H -0.0784 0.6550 0.2608 0.059 Uiso 1 1 calc R
H43D H 0.0002 0.5613 0.2486 0.059 Uiso 1 1 calc R
C44A C 0.0166(4) 0.6708(3) 0.1813(2) 0.0459(10) Uani 1 1 d .
H44C H -0.0471 0.6692 0.1643 0.055 Uiso 1 1 calc R
H44D H 0.0144 0.7340 0.1761 0.055 Uiso 1 1 calc R
C45A C 0.1357(4) 0.6219(3) 0.15433(19) 0.0416(9) Uani 1 1 d .
C46A C 0.3557(5) 0.7152(4) 0.3621(2) 0.0626(14) Uani 1 1 d .
H46D H 0.2956 0.7723 0.3580 0.094 Uiso 1 1 calc GR
H46E H 0.4286 0.7235 0.3670 0.094 Uiso 1 1 calc GR
H46F H 0.3292 0.6716 0.3938 0.094 Uiso 1 1 calc GR

loop_
_atom_site_aniso_label
_atom_site_aniso_U_11
_atom_site_aniso_U_22
_atom_site_aniso_U_33
_atom_site_aniso_U_23
_atom_site_aniso_U_13
_atom_site_aniso_U_12
Br1 0.0371(2) 0.0424(2) 0.0436(3) -0.00825(19) -0.00826(17) -0.01079(16)
Br2 0.0344(2) 0.0457(2) 0.0454(3) -0.0092(2) -0.00699(17) -0.00836(16)
Si1 0.0599(8) 0.0646(9) 0.0514(9) -0.0217(7) -0.0177(7) -0.0112(7)
Si2 0.1129(15) 0.0789(12) 0.0563(10) -0.0109(9) 0.0043(10) -0.0586(11)
O1 0.0370(15) 0.064(2) 0.051(2) -0.0035(16) -0.0047(14) -0.0250(14)
O2 0.0525(18) 0.0505(19) 0.061(2) -0.0157(17) -0.0189(16) -0.0188(14)
C1 0.047(3) 0.046(3) 0.096(5) -0.012(3) -0.030(3) -0.011(2)
C2 0.073(4) 0.059(3) 0.137(7) 0.006(4) -0.050(4) -0.035(3)
C3 0.079(4) 0.065(4) 0.166(9) -0.009(5) -0.057(5) -0.032(3)
C4 0.059(3) 0.065(4) 0.168(8) -0.058(5) -0.042(5) -0.007(3)
C5 0.043(3) 0.076(4) 0.151(7) -0.064(4) -0.026(3) -0.003(3)
C6 0.042(2) 0.048(3) 0.108(5) -0.038(3) -0.025(3) -0.001(2)
C7 0.051(3) 0.047(3) 0.084(4) -0.003(3) -0.025(3) -0.021(2)
C8 0.040(2) 0.038(2) 0.060(3) -0.006(2) -0.014(2) -0.0074(17)
C9 0.036(2) 0.041(2) 0.069(3) -0.021(2) -0.015(2) -0.0028(17)
C10 0.038(2) 0.059(3) 0.084(4) -0.035(3) -0.020(2) -0.001(2)
C11 0.041(2) 0.041(2) 0.055(3) -0.008(2) -0.011(2) -0.0132(18)
C12 0.0366(19) 0.039(2) 0.048(3) -0.0134(19) -0.0088(18) -0.0101(16)
C13 0.0319(18) 0.040(2) 0.042(2) -0.0125(19) -0.0085(17) -0.0058(16)
C14 0.036(2) 0.045(2) 0.051(3) -0.020(2) -0.0133(19) -0.0022(17)
C15 0.044(2) 0.051(3) 0.062(3) -0.003(2) -0.009(2) -0.023(2)
C16 0.055(3) 0.055(3) 0.061(3) 0.001(3) -0.009(2) -0.027(2)
C17 0.119(7) 0.315(17) 0.144(9) -0.100(10) 0.060(7) -0.142(10)
C18 0.375(18) 0.077(6) 0.063(5) 0.005(4) -0.031(8) -0.084(8)
C19 0.147(7) 0.064(4) 0.089(5) -0.010(4) -0.034(5) -0.027(4)
C20 0.038(2) 0.062(3) 0.061(3) -0.030(3) -0.012(2) -0.008(2)
C21 0.051(3) 0.072(3) 0.050(3) -0.025(3) -0.013(2) -0.007(2)
C22 0.081(4) 0.089(5) 0.091(5) -0.031(4) -0.033(4) -0.018(3)
C23 0.066(4) 0.076(4) 0.081(5) -0.020(4) -0.023(3) -0.002(3)
C24 0.086(4) 0.071(4) 0.053(3) -0.018(3) -0.013(3) -0.013(3)
C25 0.0369(19) 0.038(2) 0.039(2) -0.0061(18) -0.0052(17) -0.0115(16)
C26 0.050(2) 0.046(2) 0.042(3) -0.001(2) -0.009(2) -0.0192(19)
C27 0.054(3) 0.047(3) 0.042(3) 0.004(2) -0.016(2) -0.019(2)
C28 0.038(2) 0.051(3) 0.039(2) -0.007(2) -0.0070(17) -0.0162(18)
C29 0.041(2) 0.058(3) 0.034(2) 0.000(2) -0.0099(18) -0.0153(19)
C30 0.043(2) 0.066(3) 0.041(3) -0.012(2) -0.0132(19) -0.018(2)
C31 0.0341(19) 0.049(2) 0.045(3) -0.014(2) -0.0010(17) -0.0139(17)
C32 0.0289(17) 0.051(2) 0.038(2) -0.0124(19) -0.0012(16) -0.0148(16)
C33 0.0308(17) 0.045(2) 0.034(2) -0.0116(18) -0.0054(15) -0.0117(16)
C34 0.0320(18) 0.037(2) 0.035(2) -0.0078(17) -0.0064(16) -0.0065(15)
C35 0.066(3) 0.061(3) 0.075(4) -0.025(3) -0.024(3) -0.023(3)
C36 0.0344(18) 0.040(2) 0.037(2) -0.0105(18) -0.0043(16) -0.0105(16)
C37 0.0346(18) 0.040(2) 0.032(2) -0.0088(17) -0.0054(16) -0.0084(16)
C38 0.0342(19) 0.046(2) 0.034(2) -0.0110(18) -0.0023(16) -0.0121(16)
C39 0.040(2) 0.052(3) 0.035(2) -0.009(2) -0.0037(17) -0.0170(18)
C40 0.047(2) 0.056(3) 0.045(3) -0.008(2) 0.002(2) -0.025(2)
C41 0.055(3) 0.047(2) 0.036(2) -0.002(2) -0.004(2) -0.014(2)
C42 0.038(2) 0.046(2) 0.034(2) -0.0072(19) -0.0054(17) -0.0078(17)
C43 0.044(2) 0.052(3) 0.036(2) -0.003(2) -0.0087(18) -0.0124(19)
C44 0.049(2) 0.061(3) 0.035(2) -0.008(2) -0.0116(19) -0.015(2)
C45 0.0355(19) 0.042(2) 0.038(2) -0.0131(18) -0.0070(17) -0.0088(16)
C46 0.041(2) 0.080(4) 0.066(4) -0.021(3) 0.005(2) -0.029(2)
Br1A 0.0490(2) 0.0565(3) 0.0452(3) -0.0092(2) 0.0056(2) -0.0205(2)
Br2A 0.0378(2) 0.0659(3) 0.0426(3) -0.0160(2) 0.00263(18) -0.0207(2)
Si1A 0.0680(10) 0.0618(10) 0.0627(10) -0.0178(8) -0.0091(8) 0.0023(8)
Si2A 0.1035(14) 0.0567(10) 0.1047(16) -0.0337(10) 0.0483(12) -0.0271(10)
O1A 0.0425(16) 0.080(2) 0.049(2) -0.0308(18) -0.0032(14) -0.0183(16)
O2A 0.063(2) 0.059(2) 0.0413(19) -0.0060(16) -0.0064(16) -0.0143(16)
C1A 0.066(3) 0.069(3) 0.038(3) -0.008(2) -0.003(2) -0.039(3)
C2A 0.090(4) 0.077(4) 0.046(3) -0.011(3) -0.002(3) -0.051(3)
C3A 0.110(5) 0.099(5) 0.050(4) -0.013(4) -0.009(4) -0.061(4)
C4A 0.104(5) 0.105(6) 0.053(4) 0.006(4) -0.033(4) -0.058(4)
C5A 0.079(4) 0.079(4) 0.052(3) 0.000(3) -0.022(3) -0.034(3)
C6A 0.060(3) 0.075(4) 0.043(3) -0.009(3) -0.008(2) -0.036(3)
C7A 0.063(3) 0.060(3) 0.044(3) -0.017(2) 0.006(2) -0.030(2)
C8A 0.048(2) 0.053(3) 0.035(2) -0.012(2) 0.0009(19) -0.021(2)
C9A 0.051(2) 0.052(3) 0.036(2) -0.006(2) -0.0027(19) -0.019(2)
C10A 0.058(3) 0.056(3) 0.046(3) -0.004(2) -0.009(2) -0.021(2)
C11A 0.051(2) 0.049(3) 0.035(2) -0.013(2) 0.0080(19) -0.019(2)
C12A 0.046(2) 0.045(2) 0.035(2) -0.0145(19) 0.0033(18) -0.0122(18)
C13A 0.039(2) 0.044(2) 0.045(3) -0.013(2) 0.0001(18) -0.0135(17)
C14A 0.045(2) 0.049(3) 0.044(3) -0.012(2) -0.0042(19) -0.0160(19)
C15A 0.056(3) 0.056(3) 0.040(3) -0.014(2) 0.003(2) -0.017(2)
C16A 0.071(3) 0.054(3) 0.043(3) -0.012(2) 0.009(2) -0.015(2)
C17A 0.225(11) 0.168(9) 0.093(6) -0.073(6) 0.054(7) -0.135(9)
C18A 0.117(6) 0.059(4) 0.131(7) -0.001(4) 0.022(5) -0.012(4)
C19A 0.095(5) 0.072(5) 0.176(9) -0.028(5) 0.051(6) -0.009(4)
C20A 0.053(3) 0.057(3) 0.047(3) -0.014(2) -0.013(2) -0.009(2)
C21A 0.062(3) 0.059(3) 0.057(3) -0.010(3) -0.017(3) -0.004(2)
C22A 0.095(5) 0.086(5) 0.072(5) -0.012(4) -0.022(4) 0.005(4)
C23A 0.155(8) 0.081(5) 0.149(9) -0.053(6) -0.022(7) -0.019(5)
C24A 0.112(6) 0.111(6) 0.083(5) -0.015(5) 0.020(5) -0.011(5)
C25A 0.039(2) 0.047(2) 0.038(2) -0.011(2) 0.0071(18) -0.0089(18)
C26A 0.039(2) 0.068(3) 0.039(3) -0.014(2) 0.0074(19) -0.008(2)
C27A 0.036(2) 0.067(3) 0.048(3) -0.010(2) 0.007(2) -0.009(2)
C28A 0.042(2) 0.052(3) 0.039(3) -0.009(2) 0.0012(19) -0.0106(19)
C29A 0.039(2) 0.053(3) 0.053(3) -0.015(2) 0.001(2) -0.0110(19)
C30A 0.053(3) 0.048(3) 0.054(3) -0.014(2) -0.013(2) -0.011(2)
C31A 0.058(3) 0.046(2) 0.042(3) -0.011(2) -0.003(2) -0.020(2)
C32A 0.042(2) 0.045(2) 0.040(2) -0.013(2) 0.0014(18) -0.0112(18)
C33A 0.039(2) 0.045(2) 0.040(2) -0.012(2) 0.0004(18) -0.0123(17)
C34A 0.037(2) 0.040(2) 0.039(2) -0.0082(18) 0.0011(17) -0.0121(16)
C35A 0.075(3) 0.054(3) 0.050(3) -0.007(2) -0.016(3) -0.017(3)
C36A 0.0372(19) 0.044(2) 0.036(2) -0.0127(19) 0.0042(17) -0.0119(17)
C37A 0.0356(19) 0.045(2) 0.037(2) -0.0098(19) 0.0011(17) -0.0144(17)
C38A 0.0342(19) 0.041(2) 0.043(2) -0.0114(19) -0.0038(17) -0.0087(16)
C39A 0.041(2) 0.047(2) 0.041(2) -0.010(2) -0.0057(18) -0.0116(18)
C40A 0.047(2) 0.052(3) 0.043(3) -0.018(2) 0.0005(19) -0.015(2)
C41A 0.037(2) 0.055(3) 0.046(3) -0.016(2) 0.0066(18) -0.0194(19)
C42A 0.0345(19) 0.049(2) 0.044(3) -0.017(2) -0.0006(18) -0.0093(17)
C43A 0.034(2) 0.064(3) 0.052(3) -0.022(2) 0.0022(19) -0.0161(19)
C44A 0.034(2) 0.054(3) 0.051(3) -0.020(2) -0.0020(19) -0.0098(18)
C45A 0.039(2) 0.046(2) 0.042(2) -0.014(2) -0.0020(18) -0.0134(17)
C46A 0.056(3) 0.090(4) 0.057(3) -0.035(3) -0.004(2) -0.028(3)

loop_
_atom_type_symbol
_atom_type_description
_atom_type_scat_dispersion_real
_atom_type_scat_dispersion_imag
_atom_type_scat_source
C C 0.0033 0.0016 'International Tables Vol C Tables 4.2.6.8 and 6.1.1.4'
H H 0.0000 0.0000 'International Tables Vol C Tables 4.2.6.8 and 6.1.1.4'
Br Br -0.2901 2.4595 'International Tables Vol C Tables 4.2.6.8 and 6.1.1.4'
O O 0.0106 0.0060 'International Tables Vol C Tables 4.2.6.8 and 6.1.1.4'
Si Si 0.0817 0.0704 'International Tables Vol C Tables 4.2.6.8 and 6.1.1.4'

loop_
_geom_angle_atom_site_label_1
_geom_angle_atom_site_label_2
_geom_angle_atom_site_label_3
_geom_angle
C21 Si1 C22 106.8(3)
C21 Si1 C23 106.9(3)
C21 Si1 C24 110.2(3)
C22 Si1 C24 110.0(3)
C23 Si1 C22 110.8(3)
C23 Si1 C24 112.0(3)
C16 Si2 C17 106.9(4)
C16 Si2 C18 109.3(4)
C17 Si2 C18 111.4(6)
C19 Si2 C16 108.5(3)
C19 Si2 C17 111.4(5)
C19 Si2 C18 109.3(4)
C39 O1 C46 117.1(4)
C31 O2 C35 117.3(4)
C6 C1 C2 117.7(6)
C7 C1 C2 122.9(6)
C7 C1 C6 119.4(5)
C3 C2 C1 121.3(8)
C2 C3 C4 120.9(7)
C5 C4 C3 120.5(7)
C4 C5 C6 119.8(8)
C1 C6 C5 119.8(6)
C10 C6 C1 119.3(5)
C10 C6 C5 120.9(6)
C1 C7 C8 122.3(6)
C7 C8 C9 118.5(5)
C7 C8 C11 122.0(5)
C9 C8 C11 119.4(4)
C8 C9 C14 119.4(4)
C10 C9 C8 118.6(5)
C10 C9 C14 121.9(5)
C6 C10 C9 121.7(6)
C12 C11 C8 119.7(4)
C12 C11 C15 124.7(4)
C15 C11 C8 115.3(4)
C11 C12 C13 120.6(4)
C11 C12 C25 120.8(4)
C13 C12 C25 118.4(4)
C12 C13 C45 119.6(4)
C14 C13 C12 118.5(4)
C14 C13 C45 121.8(4)
C13 C14 C9 120.6(4)
C13 C14 C20 124.9(4)
C20 C14 C9 114.4(4)
C16 C15 C11 173.1(5)
C15 C16 Si2 175.9(5)
C21 C20 C14 169.4(6)
C20 C21 Si1 170.9(5)
C12 C25 C26 122.8(4)
C34 C25 C12 120.3(4)
C34 C25 C26 116.7(4)
C27 C26 C25 109.3(4)
C28 C27 C26 109.1(4)
C29 C28 C27 124.0(4)
C29 C28 C33 119.9(4)
C33 C28 C27 116.1(4)
C28 C29 C30 121.6(4)
C29 C30 C31 119.6(4)
O2 C31 C30 124.4(4)
O2 C31 C32 116.6(4)
C30 C31 C32 118.9(4)
C31 C32 Br1 116.1(3)
C31 C32 C33 121.3(4)
C33 C32 Br1 122.0(3)
C28 C33 C32 118.0(4)
C28 C33 C34 117.2(4)
C32 C33 C34 124.7(4)
C25 C34 C33 117.2(4)
C25 C34 C36 119.7(4)
C36 C34 C33 123.0(4)
C34 C36 C37 122.0(4)
C45 C36 C34 120.4(4)
C45 C36 C37 117.6(4)
C38 C37 C36 124.3(4)
C42 C37 C36 118.2(4)
C42 C37 C38 117.3(4)
C37 C38 Br2 121.8(3)
C39 C38 Br2 116.4(3)
C39 C38 C37 121.2(4)
O1 C39 C38 116.1(4)
O1 C39 C40 124.1(4)
C40 C39 C38 119.7(4)
C41 C40 C39 119.2(4)
C40 C41 C42 120.9(4)
C37 C42 C43 115.9(4)
C41 C42 C37 120.8(4)
C41 C42 C43 123.2(4)
C42 C43 C44 109.5(4)
C43 C44 C45 111.1(4)
C13 C45 C44 123.4(4)
C36 C45 C13 119.8(4)
C36 C45 C44 116.6(4)
C22A Si1A C21A 106.3(3)
C23A Si1A C21A 110.9(3)
C23A Si1A C22A 110.0(4)
C24A Si1A C21A 107.9(3)
C24A Si1A C22A 112.3(4)
C24A Si1A C23A 109.3(4)
C16A Si2A C17A 105.0(4)
C16A Si2A C18A 108.3(3)
C18A Si2A C17A 108.7(4)
C19A Si2A C16A 110.0(3)
C19A Si2A C17A 108.1(4)
C19A Si2A C18A 116.2(4)
C39A O1A C46A 116.9(4)
C31A O2A C35A 117.4(4)
C6A C1A C2A 118.5(5)
C7A C1A C2A 122.0(5)
C7A C1A C6A 119.5(5)
C3A C2A C1A 119.8(6)
C2A C3A C4A 121.5(6)
C5A C4A C3A 121.4(6)
C4A C5A C6A 119.8(6)
C1A C6A C5A 118.8(5)
C10A C6A C1A 118.9(5)
C10A C6A C5A 122.2(5)
C1A C7A C8A 122.4(5)
C7A C8A C9A 118.5(5)
C7A C8A C11A 121.9(4)
C11A C8A C9A 119.6(4)
C10A C9A C8A 118.7(4)
C10A C9A C14A 122.4(5)
C14A C9A C8A 118.8(4)
C6A C10A C9A 122.0(5)
C8A C11A C15A 116.6(4)
C12A C11A C8A 120.5(4)
C12A C11A C15A 122.5(5)
C11A C12A C13A 118.8(4)
C11A C12A C25A 122.4(4)
C25A C12A C13A 118.6(4)
C14A C13A C12A 118.4(4)
C14A C13A C45A 123.2(4)
C45A C13A C12A 118.4(4)
C9A C14A C20A 116.4(4)
C13A C14A C9A 121.3(4)
C13A C14A C20A 122.2(4)
C16A C15A C11A 172.1(6)
C15A C16A Si2A 178.1(5)
C21A C20A C14A 173.3(6)
C20A C21A Si1A 176.1(6)
C12A C25A C26A 121.9(4)
C34A C25A C12A 120.5(4)
C34A C25A C26A 117.3(4)
C25A C26A C27A 109.1(4)
C28A C27A C26A 109.3(4)
C29A C28A C27A 123.9(4)
C29A C28A C33A 120.0(4)
C33A C28A C27A 115.9(4)
C30A C29A C28A 121.4(4)
C31A C30A C29A 119.8(5)
O2A C31A C30A 124.4(5)
O2A C31A C32A 116.4(4)
C30A C31A C32A 119.2(4)
C31A C32A Br1A 116.3(3)
C33A C32A Br1A 121.8(3)
C33A C32A C31A 121.5(4)
C28A C33A C34A 116.9(4)
C32A C33A C28A 117.6(4)
C32A C33A C34A 125.2(4)
C25A C34A C33A 116.5(4)
C25A C34A C36A 119.5(4)
C36A C34A C33A 123.9(4)
C34A C36A C37A 123.1(4)
C45A C36A C34A 120.8(4)
C45A C36A C37A 116.1(4)
C38A C37A C36A 125.4(4)
C38A C37A C42A 117.3(4)
C42A C37A C36A 117.1(4)
C37A C38A Br2A 120.4(3)
C37A C38A C39A 122.0(4)
C39A C38A Br2A 117.0(3)
O1A C39A C38A 116.4(4)
O1A C39A C40A 124.8(4)
C40A C39A C38A 118.8(4)
C41A C40A C39A 120.1(4)
C40A C41A C42A 120.9(4)
C37A C42A C43A 116.6(4)
C41A C42A C37A 120.4(4)
C41A C42A C43A 122.9(4)
C42A C43A C44A 107.4(4)
C45A C44A C43A 109.5(4)
C13A C45A C44A 121.6(4)
C36A C45A C13A 120.1(4)
C36A C45A C44A 117.9(4)

loop_
_geom_bond_atom_site_label_1
_geom_bond_atom_site_label_2
_geom_bond_distance
Br1 C32 1.908(4)
Br2 C38 1.900(4)
Si1 C21 1.815(5)
Si1 C22 1.847(7)
Si1 C23 1.841(6)
Si1 C24 1.849(6)
Si2 C16 1.830(6)
Si2 C17 1.858(9)
Si2 C18 1.859(9)
Si2 C19 1.827(8)
O1 C39 1.375(5)
O1 C46 1.432(5)
O2 C31 1.374(5)
O2 C35 1.419(6)
C1 C2 1.432(7)
C1 C6 1.419(9)
C1 C7 1.373(7)
C2 C3 1.363(10)
C3 C4 1.407(11)
C4 C5 1.370(10)
C5 C6 1.443(8)
C6 C10 1.396(8)
C7 C8 1.410(6)
C8 C9 1.433(7)
C8 C11 1.437(6)
C9 C10 1.402(6)
C9 C14 1.444(6)
C11 C12 1.418(6)
C11 C15 1.431(7)
C12 C13 1.441(6)
C12 C25 1.447(6)
C13 C14 1.418(6)
C13 C45 1.450(6)
C14 C20 1.423(7)
C15 C16 1.208(7)
C20 C21 1.221(7)
C25 C26 1.529(6)
C25 C34 1.387(5)
C26 C27 1.519(6)
C27 C28 1.495(6)
C28 C29 1.371(6)
C28 C33 1.403(6)
C29 C30 1.386(7)
C30 C31 1.388(6)
C31 C32 1.393(6)
C32 C33 1.404(6)
C33 C34 1.484(6)
C34 C36 1.454(6)
C36 C37 1.490(5)
C36 C45 1.374(6)
C37 C38 1.410(5)
C37 C42 1.400(6)
C38 C39 1.401(6)
C39 C40 1.392(6)
C40 C41 1.391(6)
C41 C42 1.392(6)
C42 C43 1.498(6)
C43 C44 1.509(7)
C44 C45 1.516(6)
Br1A C32A 1.899(4)
Br2A C38A 1.906(4)
Si1A C21A 1.850(6)
Si1A C22A 1.848(7)
Si1A C23A 1.842(9)
Si1A C24A 1.828(7)
Si2A C16A 1.827(5)
Si2A C17A 1.927(10)
Si2A C18A 1.832(8)
Si2A C19A 1.804(8)
O1A C39A 1.362(5)
O1A C46A 1.440(6)
O2A C31A 1.375(6)
O2A C35A 1.422(6)
C1A C2A 1.449(7)
C1A C6A 1.432(8)
C1A C7A 1.367(7)
C2A C3A 1.350(9)
C3A C4A 1.401(10)
C4A C5A 1.362(9)
C5A C6A 1.434(7)
C6A C10A 1.395(7)
C7A C8A 1.414(6)
C8A C9A 1.431(7)
C8A C11A 1.431(7)
C9A C10A 1.401(7)
C9A C14A 1.424(6)
C11A C12A 1.415(6)
C11A C15A 1.435(7)
C12A C13A 1.453(6)
C12A C25A 1.440(6)
C13A C14A 1.409(6)
C13A C45A 1.448(6)
C14A C20A 1.437(7)
C15A C16A 1.206(7)
C20A C21A 1.204(7)
C25A C26A 1.517(6)
C25A C34A 1.388(6)
C26A C27A 1.522(7)
C27A C28A 1.486(6)
C28A C29A 1.384(7)
C28A C33A 1.415(6)
C29A C30A 1.383(7)
C30A C31A 1.383(6)
C31A C32A 1.408(6)
C32A C33A 1.396(6)
C33A C34A 1.488(6)
C34A C36A 1.446(6)
C36A C37A 1.489(6)
C36A C45A 1.379(6)
C37A C38A 1.397(6)
C37A C42A 1.410(5)
C38A C39A 1.403(6)
C39A C40A 1.387(6)
C40A C41A 1.384(6)
C41A C42A 1.386(6)
C42A C43A 1.502(6)
C43A C44A 1.529(7)
C44A C45A 1.509(6)

loop_
_geom_torsion_atom_site_label_1
_geom_torsion_atom_site_label_2
_geom_torsion_atom_site_label_3
_geom_torsion_atom_site_label_4
_geom_torsion
Br1 C32 C33 C28 162.6(3)
Br1 C32 C33 C34 -13.0(5)
Br2 C38 C39 O1 9.3(5)
Br2 C38 C39 C40 -168.0(4)
O1 C39 C40 C41 -172.8(4)
O2 C31 C32 Br1 12.4(5)
O2 C31 C32 C33 -175.7(4)
C1 C2 C3 C4 -0.8(11)
C1 C6 C10 C9 -1.9(7)
C1 C7 C8 C9 -1.7(7)
C1 C7 C8 C11 174.5(5)
C2 C1 C6 C5 0.6(7)
C2 C1 C6 C10 -178.8(5)
C2 C1 C7 C8 -179.2(5)
C2 C3 C4 C5 0.9(11)
C3 C4 C5 C6 -0.2(9)
C4 C5 C6 C1 -0.6(8)
C4 C5 C6 C10 178.9(5)
C5 C6 C10 C9 178.6(4)
C6 C1 C2 C3 0.1(9)
C6 C1 C7 C8 -2.1(8)
C7 C1 C2 C3 177.3(6)
C7 C1 C6 C5 -176.7(5)
C7 C1 C6 C10 3.8(7)
C7 C8 C9 C10 3.6(6)
C7 C8 C9 C14 -174.3(4)
C7 C8 C11 C12 -178.5(4)
C7 C8 C11 C15 8.1(7)
C8 C9 C10 C6 -1.9(6)
C8 C9 C14 C13 -4.8(6)
C8 C9 C14 C20 178.4(4)
C8 C11 C12 C13 -9.5(6)
C8 C11 C12 C25 173.6(4)
C9 C8 C11 C12 -2.3(6)
C9 C8 C11 C15 -175.7(4)
C9 C14 C20 C21 6(3)
C10 C9 C14 C13 177.4(4)
C10 C9 C14 C20 0.6(6)
C11 C8 C9 C10 -172.7(4)
C11 C8 C9 C14 9.4(6)
C11 C12 C13 C14 14.0(6)
C11 C12 C13 C45 -169.8(4)
C11 C12 C25 C26 -17.4(6)
C11 C12 C25 C34 167.7(4)
C12 C13 C14 C9 -6.7(6)
C12 C13 C14 C20 169.7(4)
C12 C13 C45 C36 -8.5(6)
C12 C13 C45 C44 166.5(4)
C12 C25 C26 C27 -146.6(4)
C12 C25 C34 C33 -164.4(4)
C12 C25 C34 C36 12.3(6)
C13 C12 C25 C26 165.7(4)
C13 C12 C25 C34 -9.2(6)
C13 C14 C20 C21 -170(2)
C14 C9 C10 C6 176.0(4)
C14 C13 C45 C36 167.5(4)
C14 C13 C45 C44 -17.5(6)
C15 C11 C12 C13 163.2(4)
C15 C11 C12 C25 -13.6(7)
C25 C12 C13 C14 -169.1(4)
C25 C12 C13 C45 7.1(6)
C25 C26 C27 C28 -59.6(5)
C25 C34 C36 C37 165.4(4)
C25 C34 C36 C45 -13.7(6)
C26 C25 C34 C33 20.4(5)
C26 C25 C34 C36 -162.9(4)
C26 C27 C28 C29 -133.5(5)
C26 C27 C28 C33 42.9(5)
C27 C28 C29 C30 176.2(4)
C27 C28 C33 C32 -170.0(4)
C27 C28 C33 C34 5.9(5)
C28 C29 C30 C31 -4.4(7)
C28 C33 C34 C25 -40.2(5)
C28 C33 C34 C36 143.2(4)
C29 C28 C33 C32 6.5(6)
C29 C28 C33 C34 -177.6(4)
C29 C30 C31 O2 -177.6(4)
C29 C30 C31 C32 2.1(6)
C30 C31 C32 Br1 -167.4(3)
C30 C31 C32 C33 4.5(6)
C31 C32 C33 C28 -8.8(6)
C31 C32 C33 C34 175.6(4)
C32 C33 C34 C25 135.5(4)
C32 C33 C34 C36 -41.1(6)
C33 C28 C29 C30 0.0(7)
C33 C34 C36 C37 -18.0(6)
C33 C34 C36 C45 162.8(4)
C34 C25 C26 C27 28.4(5)
C34 C36 C37 C38 -41.7(6)
C34 C36 C37 C42 143.1(4)
C34 C36 C45 C13 11.7(6)
C34 C36 C45 C44 -163.7(4)
C35 O2 C31 C30 -0.8(6)
C35 O2 C31 C32 179.4(4)
C36 C37 C38 Br2 -14.0(6)
C36 C37 C38 C39 175.2(4)
C36 C37 C42 C41 -176.0(4)
C36 C37 C42 C43 6.6(6)
C37 C36 C45 C13 -167.5(4)
C37 C36 C45 C44 17.1(6)
C37 C38 C39 O1 -179.4(4)
C37 C38 C39 C40 3.3(7)
C37 C42 C43 C44 39.6(5)
C38 C37 C42 C41 8.5(6)
C38 C37 C42 C43 -168.9(4)
C38 C39 C40 C41 4.2(7)
C39 C40 C41 C42 -5.3(7)
C40 C41 C42 C37 -1.2(7)
C40 C41 C42 C43 176.0(4)
C41 C42 C43 C44 -137.7(5)
C42 C37 C38 Br2 161.3(3)
C42 C37 C38 C39 -9.5(6)
C42 C43 C44 C45 -58.0(5)
C43 C44 C45 C13 -145.3(4)
C43 C44 C45 C36 29.8(5)
C45 C13 C14 C9 177.2(4)
C45 C13 C14 C20 -6.4(6)
C45 C36 C37 C38 137.5(4)
C45 C36 C37 C42 -37.7(6)
C46 O1 C39 C38 -177.6(4)
C46 O1 C39 C40 -0.5(7)
Br1A C32A C33A C28A -164.5(3)
Br1A C32A C33A C34A 8.6(6)
Br2A C38A C39A O1A -9.3(6)
Br2A C38A C39A C40A 169.8(3)
O1A C39A C40A C41A 174.7(5)
O2A C31A C32A Br1A -8.5(5)
O2A C31A C32A C33A 179.0(4)
C1A C2A C3A C4A 1.4(9)
C1A C6A C10A C9A -1.7(7)
C1A C7A C8A C9A 1.3(7)
C1A C7A C8A C11A -177.2(4)
C2A C1A C6A C5A 2.6(7)
C2A C1A C6A C10A 179.8(4)
C2A C1A C7A C8A -179.6(4)
C2A C3A C4A C5A 0.5(10)
C3A C4A C5A C6A -0.8(9)
C4A C5A C6A C1A -0.8(8)
C4A C5A C6A C10A -177.9(5)
C5A C6A C10A C9A 175.4(5)
C6A C1A C2A C3A -2.9(7)
C6A C1A C7A C8A 0.5(7)
C7A C1A C2A C3A 177.2(5)
C7A C1A C6A C5A -177.6(5)
C7A C1A C6A C10A -0.3(7)
C7A C8A C9A C10A -3.3(7)
C7A C8A C9A C14A 172.5(4)
C7A C8A C11A C12A -174.9(4)
C7A C8A C11A C15A -2.5(6)
C8A C9A C10A C6A 3.6(7)
C8A C9A C14A C13A -2.3(7)
C8A C9A C14A C20A 174.9(4)
C8A C11A C12A C13A 6.6(6)
C8A C11A C12A C25A -178.2(4)
C9A C8A C11A C12A 6.6(6)
C9A C8A C11A C15A 179.0(4)
C10A C9A C14A C13A 173.4(4)
C10A C9A C14A C20A -9.5(7)
C11A C8A C9A C10A 175.3(4)
C11A C8A C9A C14A -8.9(6)
C11A C12A C13A C14A -17.4(6)
C11A C12A C13A C45A 163.2(4)
C11A C12A C25A C26A 24.1(7)
C11A C12A C25A C34A -162.6(4)
C12A C13A C14A C9A 15.4(6)
C12A C13A C14A C20A -161.6(4)
C12A C13A C45A C36A 11.5(6)
C12A C13A C45A C44A -161.3(4)
C12A C25A C26A C27A 145.0(4)
C12A C25A C34A C33A 165.7(4)
C12A C25A C34A C36A -11.9(7)
C13A C12A C25A C26A -160.6(4)
C13A C12A C25A C34A 12.7(7)
C14A C9A C10A C6A -172.1(5)
C14A C13A C45A C36A -167.8(4)
C14A C13A C45A C44A 19.4(7)
C15A C11A C12A C13A -165.4(4)
C15A C11A C12A C25A 9.9(7)
C25A C12A C13A C14A 167.1(4)
C25A C12A C13A C45A -12.2(6)
C25A C26A C27A C28A 60.0(5)
C25A C34A C36A C37A -167.8(4)
C25A C34A C36A C45A 11.0(6)
C26A C25A C34A C33A -20.7(6)
C26A C25A C34A C36A 161.8(4)
C26A C27A C28A C29A 131.8(5)
C26A C27A C28A C33A -42.5(6)
C27A C28A C29A C30A -171.4(5)
C27A C28A C33A C32A 166.9(4)
C27A C28A C33A C34A -6.8(6)
C28A C29A C30A C31A 2.5(7)
C28A C33A C34A C25A 41.0(6)
C28A C33A C34A C36A -141.6(4)
C29A C28A C33A C32A -7.7(7)
C29A C28A C33A C34A 178.6(4)
C29A C30A C31A O2A 175.7(4)
C29A C30A C31A C32A -2.6(7)
C30A C31A C32A Br1A 170.0(4)
C30A C31A C32A C33A -2.6(7)
C31A C32A C33A C28A 7.6(7)
C31A C32A C33A C34A -179.2(4)
C32A C33A C34A C25A -132.3(5)
C32A C33A C34A C36A 45.2(7)
C33A C28A C29A C30A 2.8(7)
C33A C34A C36A C37A 14.8(7)
C33A C34A C36A C45A -166.4(4)
C34A C25A C26A C27A -28.6(6)
C34A C36A C37A C38A 44.5(7)
C34A C36A C37A C42A -140.9(4)
C34A C36A C45A C13A -10.8(6)
C34A C36A C45A C44A 162.3(4)
C35A O2A C31A C30A 2.2(7)
C35A O2A C31A C32A -179.5(4)
C36A C37A C38A Br2A 11.5(6)
C36A C37A C38A C39A -177.8(4)
C36A C37A C42A C41A 176.2(4)
C36A C37A C42A C43A -6.9(6)
C37A C36A C45A C13A 168.1(4)
C37A C36A C45A C44A -18.8(6)
C37A C38A C39A O1A 179.7(4)
C37A C38A C39A C40A -1.3(7)
C37A C42A C43A C44A -42.0(6)
C38A C37A C42A C41A -8.7(7)
C38A C37A C42A C43A 168.1(4)
C38A C39A C40A C41A -4.3(7)
C39A C40A C41A C42A 3.2(7)
C40A C41A C42A C37A 3.5(7)
C40A C41A C42A C43A -173.1(5)
C41A C42A C43A C44A 134.8(5)
C42A C37A C38A Br2A -163.1(3)
C42A C37A C38A C39A 7.7(7)
C42A C43A C44A C45A 60.5(5)
C43A C44A C45A C13A 142.0(4)
C43A C44A C45A C36A -31.0(6)
C45A C13A C14A C9A -165.3(4)
C45A C13A C14A C20A 17.7(7)
C45A C36A C37A C38A -134.4(5)
C45A C36A C37A C42A 40.2(6)
C46A O1A C39A C38A 176.6(4)
C46A O1A C39A C40A -2.4(7)
